data_7217371
loop_
_publ_author_name
'Wang, Lei'
'Xue, Ruiyu'
'Li, Yuanxin'
'Zhao, Yiran'
'Liu, Faqian'
'Huang, Keke'

_publ_section_title
;
 Hydrogen-bonding patterns in a series of multi-component molecular solids
 formed by 2,3,5,6-tetramethylpyrazine with selected carboxylic acids
;
_journal_issue 30
_journal_name_full CrystEngComm
_journal_page_first 7074
_journal_paper_doi 10.1039/C4CE00749B
_journal_volume 16
_journal_year 2014
_chemical_formula_moiety 'C30 H28 N2 O6'
_chemical_formula_sum 'C30 H28 N2 O6'
_chemical_formula_weight 512.54
_chemical_name_systematic
; 
 ? 
;
_space_group_IT_number 14
_symmetry_cell_setting monoclinic
_symmetry_space_group_name_Hall '-P 2ybc'
_symmetry_space_group_name_H-M 'P 1 21/c 1'
_atom_sites_solution_hydrogens geom
_atom_sites_solution_primary direct
_atom_sites_solution_secondary difmap
_audit_creation_method SHELXL-97
_cell_angle_alpha 90.00
_cell_angle_beta 93.13
_cell_angle_gamma 90.00
_cell_formula_units_Z 4
_cell_length_a 14.650(7)
_cell_length_b 12.512(6)
_cell_length_c 14.649(7)
_cell_measurement_temperature 293(2)
_cell_volume 2681(2)
_computing_structure_refinement 'SHELXL-97 (Sheldrick, 1997)'
_computing_structure_solution 'SHELXS-97 (Sheldrick, 1990)'
_diffrn_ambient_temperature 293(2)
_diffrn_measured_fraction_theta_full 'ACTA 50'
_diffrn_measured_fraction_theta_max 0.934
_diffrn_radiation_monochromator graphite
_diffrn_radiation_source 'fine-focus sealed tube'
_diffrn_radiation_type MoK\a
_diffrn_radiation_wavelength 0.71073
_diffrn_reflns_av_R_equivalents 0.0787
_diffrn_reflns_av_sigmaI/netI 0.0571
_diffrn_reflns_limit_h_max 18
_diffrn_reflns_limit_h_min -18
_diffrn_reflns_limit_k_max 14
_diffrn_reflns_limit_k_min -16
_diffrn_reflns_limit_l_max 12
_diffrn_reflns_limit_l_min -19
_diffrn_reflns_number 16329
_diffrn_reflns_theta_full 'ACTA 50'
_diffrn_reflns_theta_max 28.59
_diffrn_reflns_theta_min 1.39
_exptl_absorpt_coefficient_mu 0.089
_exptl_absorpt_correction_T_max 0.0001
_exptl_absorpt_correction_T_min 0.0001
_exptl_absorpt_correction_type empirical
_exptl_absorpt_process_details SADABS
_exptl_crystal_colour colorless
_exptl_crystal_density_diffrn 1.270
_exptl_crystal_density_method 'not measured'
_exptl_crystal_description block
_exptl_crystal_F_000 1080
_exptl_crystal_size_max 0.22
_exptl_crystal_size_mid 0.16
_exptl_crystal_size_min 0.12
_refine_diff_density_max 0.308
_refine_diff_density_min -0.231
_refine_diff_density_rms 0.044
_refine_ls_extinction_method none
_refine_ls_goodness_of_fit_ref 1.091
_refine_ls_hydrogen_treatment mixed
_refine_ls_matrix_type full
_refine_ls_number_parameters 347
_refine_ls_number_reflns 6388
_refine_ls_number_restraints 0
_refine_ls_restrained_S_all 1.091
_refine_ls_R_factor_all 0.0929
_refine_ls_R_factor_gt 0.0573
_refine_ls_shift/su_max 0.002
_refine_ls_shift/su_mean 0.001
_refine_ls_structure_factor_coef Fsqd
_refine_ls_weighting_details 'calc w=1/[\s^2^(Fo^2^)+(0.1096P)^2^+0.0000P] where P=(Fo^2^+2Fc^2^)/3'
_refine_ls_weighting_scheme calc
_refine_ls_wR_factor_gt 0.1806
_refine_ls_wR_factor_ref 0.2065
_reflns_number_gt 3827
_reflns_number_total 6388
_reflns_threshold_expression >2sigma(I)
_cod_duplicate_entry 7215856
_cod_data_source_file c4ce00749b2.cif
_cod_data_source_block compound4
_cod_depositor_comments
;
The following automatic conversions were performed:

'_symmetry_cell_setting' value 'Monoclinic' changed to 'monoclinic'
according to
/usr/data/users/saulius/crontab/automatic-downloads/current/RSC/lib/dictionaries/cif_core.dic
dictionary named 'cif_core.dic' version 2.4.2 from 2011-04-26.

Automatic conversion script
Id: cif_fix_values 2281 2013-09-26 08:29:07Z andrius 
;
_cod_original_sg_symbol_H-M P21/c
_cod_database_code 7217371

loop_
_symmetry_equiv_pos_as_xyz
'x, y, z'
'-x, y+1/2, -z+1/2'
'-x, -y, -z'
'x, -y-1/2, z-1/2'

loop_
_atom_site_label
_atom_site_type_symbol
_atom_site_fract_x
_atom_site_fract_y
_atom_site_fract_z
_atom_site_U_iso_or_equiv
_atom_site_adp_type
_atom_site_occupancy
_atom_site_symmetry_multiplicity
_atom_site_calc_flag
_atom_site_refinement_flags
C24 C 0.10143(12) 0.51832(14) 0.20134(12) 0.0467(4) Uani 1 1 d .
C21 C -0.07506(12) 0.53302(14) 0.10883(12) 0.0482(4) Uani 1 1 d .
C26 C -0.05824(12) 0.45464(14) 0.17358(12) 0.0489(4) Uani 1 1 d .
H26A H -0.1045 0.4069 0.1863 0.059 Uiso 1 1 calc R
C25 C 0.02925(12) 0.44514(14) 0.22185(12) 0.0455(4) Uani 1 1 d .
C23 C 0.08252(13) 0.59715(16) 0.13176(13) 0.0562(5) Uani 1 1 d .
H23A H 0.1285 0.6438 0.1161 0.067 Uiso 1 1 calc R
C22 C -0.00244(13) 0.60474(16) 0.08790(13) 0.0558(5) Uani 1 1 d .
H22A H -0.0132 0.6573 0.0438 0.067 Uiso 1 1 calc R
O1 O -0.18576(10) 0.62178(12) 0.00973(11) 0.0747(5) Uani 1 1 d .
C27 C 0.04707(13) 0.36753(15) 0.29164(13) 0.0532(5) Uani 1 1 d .
H27A H 0.0016 0.3191 0.3053 0.064 Uiso 1 1 calc R
C30 C 0.18723(12) 0.51193(17) 0.25203(13) 0.0564(5) Uani 1 1 d .
H30A H 0.2341 0.5586 0.2388 0.068 Uiso 1 1 calc R
C29 C 0.20121(12) 0.43744(17) 0.32019(13) 0.0568(5) Uani 1 1 d .
O6 O 0.28424(9) 0.43932(15) 0.37011(11) 0.0828(5) Uani 1 1 d .
H6 H 0.2852 0.3918 0.4087 0.080 Uiso 1 1 calc .
C28 C 0.13094(13) 0.36323(16) 0.33934(14) 0.0568(5) Uani 1 1 d .
H28A H 0.1417 0.3115 0.3843 0.068 Uiso 1 1 calc R
O5 O -0.22925(10) 0.47818(14) 0.08791(12) 0.0858(5) Uani 1 1 d .
H5 H -0.2786 0.4909 0.0609 0.080 Uiso 1 1 calc .
C20 C -0.16816(13) 0.54898(16) 0.06378(14) 0.0556(5) Uani 1 1 d .
C16 C 0.35540(13) 0.85975(15) 0.23119(13) 0.0519(5) Uani 1 1 d .
C12 C 0.45098(12) 0.75998(14) 0.34349(12) 0.0475(4) Uani 1 1 d .
C17 C 0.36423(13) 0.78206(15) 0.29689(13) 0.0519(5) Uani 1 1 d .
H17A H 0.3131 0.7429 0.3116 0.062 Uiso 1 1 calc R
C19 C 0.61607(13) 0.80222(16) 0.36897(13) 0.0556(5) Uani 1 1 d .
H19A H 0.6672 0.8418 0.3550 0.067 Uiso 1 1 calc R
C13 C 0.52931(12) 0.82276(14) 0.32121(12) 0.0482(4) Uani 1 1 d .
C18 C 0.26327(14) 0.87624(16) 0.18101(14) 0.0552(5) Uani 1 1 d .
O4 O 0.70490(11) 0.70562(14) 0.48561(11) 0.0732(5) Uani 1 1 d .
C9 C 0.62349(13) 0.72475(16) 0.43475(13) 0.0562(5) Uani 1 1 d .
O3 O 0.26201(11) 0.96012(14) 0.12520(12) 0.0877(6) Uani 1 1 d .
H3 H 0.2114 0.9652 0.0988 0.080 Uiso 1 1 calc .
O2 O 0.19713(10) 0.81847(12) 0.19058(11) 0.0721(4) Uani 1 1 d .
C14 C 0.51827(13) 0.90231(16) 0.25302(13) 0.0571(5) Uani 1 1 d .
H14A H 0.5683 0.9430 0.2377 0.068 Uiso 1 1 calc R
C15 C 0.43451(13) 0.92029(17) 0.20905(14) 0.0568(5) Uani 1 1 d .
H15A H 0.4289 0.9727 0.1641 0.068 Uiso 1 1 calc R
C11 C 0.46222(14) 0.67764(16) 0.41020(14) 0.0577(5) Uani 1 1 d .
H11A H 0.4126 0.6353 0.4239 0.069 Uiso 1 1 calc R
N2 N 0.08984(11) 0.99027(14) 0.03622(10) 0.0581(4) Uani 1 1 d .
C10 C 0.54648(15) 0.66037(16) 0.45460(14) 0.0610(5) Uani 1 1 d .
H10A H 0.5532 0.6062 0.4979 0.073 Uiso 1 1 calc R
C6 C 0.03598(14) 1.07246(16) 0.06148(13) 0.0569(5) Uani 1 1 d .
C5 C 0.05518(14) 0.91787(16) -0.02500(13) 0.0577(5) Uani 1 1 d .
C8 C 0.11947(17) 0.82928(19) -0.05189(18) 0.0773(7) Uani 1 1 d .
H8A H 0.0885 0.7835 -0.0962 0.116 Uiso 1 1 calc R
H8B H 0.1382 0.7883 0.0013 0.116 Uiso 1 1 calc R
H8C H 0.1722 0.8601 -0.0778 0.116 Uiso 1 1 calc R
C7 C 0.07838(18) 1.15049(18) 0.13027(16) 0.0771(7) Uani 1 1 d .
H7A H 0.0348 1.2052 0.1426 0.116 Uiso 1 1 calc R
H7B H 0.1315 1.1824 0.1060 0.116 Uiso 1 1 calc R
H7C H 0.0957 1.1134 0.1859 0.116 Uiso 1 1 calc R
N1 N 0.59279(10) 0.50015(12) 0.02668(10) 0.0493(4) Uani 1 1 d .
C4 C 0.53401(13) 0.56720(14) 0.06644(11) 0.0473(4) Uani 1 1 d .
C3 C 0.55978(13) 0.43269(14) -0.03911(12) 0.0498(4) Uani 1 1 d .
C2 C 0.57509(17) 0.64051(17) 0.14029(15) 0.0710(6) Uani 1 1 d .
H2A H 0.5278 0.6842 0.1637 0.106 Uiso 1 1 calc R
H2B H 0.6204 0.6854 0.1149 0.106 Uiso 1 1 calc R
H2C H 0.6030 0.5983 0.1889 0.106 Uiso 1 1 calc R
C1 C 0.62920(18) 0.3604(2) -0.08169(18) 0.0837(8) Uani 1 1 d .
H1A H 0.5988 0.3164 -0.1276 0.126 Uiso 1 1 calc R
H1B H 0.6580 0.3157 -0.0352 0.126 Uiso 1 1 calc R
H1C H 0.6746 0.4033 -0.1091 0.126 Uiso 1 1 calc R
H4 H 0.7362(19) 0.762(2) 0.4896(19) 0.107(10) Uiso 1 1 d .

loop_
_atom_site_aniso_label
_atom_site_aniso_U_11
_atom_site_aniso_U_22
_atom_site_aniso_U_33
_atom_site_aniso_U_23
_atom_site_aniso_U_13
_atom_site_aniso_U_12
C24 0.0432(9) 0.0477(10) 0.0493(10) -0.0034(8) 0.0027(7) -0.0004(8)
C21 0.0447(10) 0.0472(10) 0.0519(10) -0.0038(8) -0.0036(8) 0.0006(8)
C26 0.0434(10) 0.0451(10) 0.0578(11) -0.0004(8) -0.0020(8) -0.0039(8)
C25 0.0419(9) 0.0435(10) 0.0508(10) -0.0047(8) 0.0002(7) 0.0003(7)
C23 0.0484(11) 0.0574(12) 0.0627(12) 0.0065(9) 0.0032(9) -0.0076(9)
C22 0.0580(12) 0.0533(11) 0.0560(11) 0.0092(9) 0.0014(9) -0.0016(9)
O1 0.0620(9) 0.0742(10) 0.0856(11) 0.0202(8) -0.0167(8) 0.0063(8)
C27 0.0498(11) 0.0505(11) 0.0588(11) 0.0047(9) -0.0018(8) -0.0037(8)
C30 0.0416(10) 0.0655(13) 0.0621(12) -0.0012(10) 0.0035(8) -0.0065(9)
C29 0.0393(10) 0.0710(13) 0.0594(12) -0.0007(10) -0.0034(8) 0.0021(9)
O6 0.0460(8) 0.1128(13) 0.0873(11) 0.0226(10) -0.0173(7) -0.0049(8)
C28 0.0512(11) 0.0598(12) 0.0586(12) 0.0061(9) -0.0039(9) 0.0068(9)
O5 0.0473(8) 0.0924(12) 0.1146(13) 0.0344(10) -0.0250(8) -0.0111(8)
C20 0.0508(11) 0.0560(12) 0.0586(11) -0.0001(9) -0.0080(9) 0.0008(9)
C16 0.0526(11) 0.0475(10) 0.0548(11) -0.0095(9) -0.0036(8) 0.0056(8)
C12 0.0512(10) 0.0443(10) 0.0465(10) -0.0087(8) -0.0013(8) 0.0014(8)
C17 0.0494(10) 0.0509(11) 0.0550(11) -0.0079(9) -0.0014(8) -0.0034(8)
C19 0.0494(11) 0.0566(12) 0.0600(12) -0.0096(9) -0.0037(9) -0.0021(9)
C13 0.0479(10) 0.0454(10) 0.0510(10) -0.0114(8) 0.0005(8) -0.0001(8)
C18 0.0506(11) 0.0527(11) 0.0612(12) -0.0058(9) -0.0058(9) 0.0050(9)
O4 0.0624(10) 0.0714(11) 0.0823(11) -0.0001(8) -0.0284(8) 0.0004(8)
C9 0.0534(11) 0.0520(11) 0.0612(12) -0.0121(9) -0.0140(9) 0.0062(9)
O3 0.0614(9) 0.0861(12) 0.1116(13) 0.0306(10) -0.0307(9) -0.0056(8)
O2 0.0535(9) 0.0727(10) 0.0883(11) 0.0017(8) -0.0121(7) -0.0049(7)
C14 0.0507(11) 0.0579(12) 0.0622(12) 0.0012(9) -0.0002(9) -0.0060(9)
C15 0.0545(12) 0.0538(11) 0.0615(12) -0.0001(9) -0.0036(9) -0.0008(9)
C11 0.0564(12) 0.0526(11) 0.0634(12) 0.0007(9) -0.0031(9) -0.0074(9)
N2 0.0574(10) 0.0587(10) 0.0571(10) 0.0139(8) -0.0065(8) -0.0003(8)
C10 0.0657(13) 0.0537(12) 0.0619(12) 0.0007(10) -0.0128(10) -0.0023(10)
C6 0.0666(13) 0.0524(11) 0.0510(11) 0.0111(9) -0.0042(9) -0.0025(10)
C5 0.0613(12) 0.0555(12) 0.0561(11) 0.0140(10) 0.0016(9) 0.0018(9)
C8 0.0795(16) 0.0671(15) 0.0858(16) 0.0073(12) 0.0080(12) 0.0115(12)
C7 0.0926(18) 0.0666(15) 0.0703(15) 0.0017(12) -0.0126(12) -0.0065(13)
N1 0.0458(9) 0.0496(9) 0.0522(9) 0.0033(7) -0.0003(7) -0.0043(7)
C4 0.0572(11) 0.0404(9) 0.0444(9) -0.0011(7) 0.0026(8) -0.0050(8)
C3 0.0547(11) 0.0441(10) 0.0516(10) -0.0023(8) 0.0102(8) -0.0006(8)
C2 0.0921(17) 0.0618(13) 0.0581(12) -0.0127(10) -0.0043(11) -0.0179(12)
C1 0.0809(17) 0.0768(16) 0.0959(18) -0.0155(14) 0.0264(14) 0.0126(13)

loop_
_atom_type_symbol
_atom_type_description
_atom_type_scat_dispersion_real
_atom_type_scat_dispersion_imag
_atom_type_scat_source
C C 0.0033 0.0016 'International Tables Vol C Tables 4.2.6.8 and 6.1.1.4'
H H 0.0000 0.0000 'International Tables Vol C Tables 4.2.6.8 and 6.1.1.4'
N N 0.0061 0.0033 'International Tables Vol C Tables 4.2.6.8 and 6.1.1.4'
O O 0.0106 0.0060 'International Tables Vol C Tables 4.2.6.8 and 6.1.1.4'

loop_
_geom_angle_atom_site_label_1
_geom_angle_atom_site_label_2
_geom_angle_atom_site_label_3
_geom_angle
_geom_angle_site_symmetry_1
_geom_angle_site_symmetry_3
C30 C24 C23 122.61(17) . .
C30 C24 C25 119.40(17) . .
C23 C24 C25 117.97(16) . .
C26 C21 C22 118.99(16) . .
C26 C21 C20 121.57(16) . .
C22 C21 C20 119.35(17) . .
C21 C26 C25 121.33(16) . .
C21 C26 H26A 119.3 . .
C25 C26 H26A 119.3 . .
C27 C25 C26 122.30(16) . .
C27 C25 C24 118.33(16) . .
C26 C25 C24 119.34(16) . .
C22 C23 C24 121.01(17) . .
C22 C23 H23A 119.5 . .
C24 C23 H23A 119.5 . .
C23 C22 C21 121.32(18) . .
C23 C22 H22A 119.3 . .
C21 C22 H22A 119.3 . .
C28 C27 C25 120.87(17) . .
C28 C27 H27A 119.6 . .
C25 C27 H27A 119.6 . .
C29 C30 C24 120.58(17) . .
C29 C30 H30A 119.7 . .
C24 C30 H30A 119.7 . .
C30 C29 O6 117.67(18) . .
C30 C29 C28 120.30(17) . .
O6 C29 C28 122.01(18) . .
C29 O6 H6 109.5 . .
C27 C28 C29 120.47(18) . .
C27 C28 H28A 119.8 . .
C29 C28 H28A 119.8 . .
C20 O5 H5 109.5 . .
O1 C20 O5 123.35(18) . .
O1 C20 C21 122.62(18) . .
O5 C20 C21 114.02(17) . .
C17 C16 C15 119.12(18) . .
C17 C16 C18 119.03(18) . .
C15 C16 C18 121.80(18) . .
C11 C12 C17 122.13(17) . .
C11 C12 C13 119.06(17) . .
C17 C12 C13 118.81(17) . .
C16 C17 C12 121.19(18) . .
C16 C17 H17A 119.4 . .
C12 C17 H17A 119.4 . .
C9 C19 C13 120.20(18) . .
C9 C19 H19A 119.9 . .
C13 C19 H19A 119.9 . .
C14 C13 C19 122.21(18) . .
C14 C13 C12 118.79(17) . .
C19 C13 C12 119.00(17) . .
O2 C18 O3 123.54(19) . .
O2 C18 C16 123.65(19) . .
O3 C18 C16 112.81(18) . .
C9 O4 H4 109.8(19) . .
C19 C9 O4 122.15(19) . .
C19 C9 C10 120.66(18) . .
O4 C9 C10 117.19(19) . .
C18 O3 H3 109.5 . .
C15 C14 C13 120.79(18) . .
C15 C14 H14A 119.6 . .
C13 C14 H14A 119.6 . .
C14 C15 C16 121.28(19) . .
C14 C15 H15A 119.4 . .
C16 C15 H15A 119.4 . .
C10 C11 C12 120.26(18) . .
C10 C11 H11A 119.9 . .
C12 C11 H11A 119.9 . .
C5 N2 C6 118.95(17) . .
C11 C10 C9 120.75(19) . .
C11 C10 H10A 119.6 . .
C9 C10 H10A 119.6 . .
N2 C6 C5 120.73(18) . 3_575
N2 C6 C7 116.51(19) . .
C5 C6 C7 122.8(2) 3_575 .
N2 C5 C6 120.31(19) . 3_575
N2 C5 C8 116.38(19) . .
C6 C5 C8 123.3(2) 3_575 .
C5 C8 H8A 109.5 . .
C5 C8 H8B 109.5 . .
H8A C8 H8B 109.5 . .
C5 C8 H8C 109.5 . .
H8A C8 H8C 109.5 . .
H8B C8 H8C 109.5 . .
C6 C7 H7A 109.5 . .
C6 C7 H7B 109.5 . .
H7A C7 H7B 109.5 . .
C6 C7 H7C 109.5 . .
H7A C7 H7C 109.5 . .
H7B C7 H7C 109.5 . .
C3 N1 C4 118.82(15) . .
N1 C4 C3 120.69(16) . 3_665
N1 C4 C2 116.34(18) . .
C3 C4 C2 122.97(18) 3_665 .
N1 C3 C4 120.49(16) . 3_665
N1 C3 C1 116.32(19) . .
C4 C3 C1 123.18(18) 3_665 .
C4 C2 H2A 109.5 . .
C4 C2 H2B 109.5 . .
H2A C2 H2B 109.5 . .
C4 C2 H2C 109.5 . .
H2A C2 H2C 109.5 . .
H2B C2 H2C 109.5 . .
C3 C1 H1A 109.5 . .
C3 C1 H1B 109.5 . .
H1A C1 H1B 109.5 . .
C3 C1 H1C 109.5 . .
H1A C1 H1C 109.5 . .
H1B C1 H1C 109.5 . .

loop_
_geom_bond_atom_site_label_1
_geom_bond_atom_site_label_2
_geom_bond_distance
_geom_bond_site_symmetry_2
C24 C30 1.427(3) .
C24 C23 1.434(3) .
C24 C25 1.443(2) .
C21 C26 1.377(3) .
C21 C22 1.438(3) .
C21 C20 1.496(3) .
C26 C25 1.435(2) .
C26 H26A 0.9300 .
C25 C27 1.424(3) .
C23 C22 1.372(3) .
C23 H23A 0.9300 .
C22 H22A 0.9300 .
O1 C20 1.225(2) .
C27 C28 1.381(3) .
C27 H27A 0.9300 .
C30 C29 1.373(3) .
C30 H30A 0.9300 .
C29 O6 1.385(2) .
C29 C28 1.425(3) .
O6 H6 0.8200 .
C28 H28A 0.9300 .
O5 C20 1.321(2) .
O5 H5 0.8200 .
C16 C17 1.369(3) .
C16 C15 1.436(3) .
C16 C18 1.515(3) .
C12 C11 1.423(3) .
C12 C17 1.436(3) .
C12 C13 1.443(3) .
C17 H17A 0.9300 .
C19 C9 1.367(3) .
C19 C13 1.440(3) .
C19 H19A 0.9300 .
C13 C14 1.413(3) .
C18 O2 1.223(2) .
C18 O3 1.330(3) .
O4 C9 1.392(2) .
O4 H4 0.85(3) .
C9 C10 1.429(3) .
O3 H3 0.8200 .
C14 C15 1.373(3) .
C14 H14A 0.9300 .
C15 H15A 0.9300 .
C11 C10 1.380(3) .
C11 H11A 0.9300 .
N2 C5 1.354(3) .
N2 C6 1.360(3) .
C10 H10A 0.9300 .
C6 C5 1.416(3) 3_575
C6 C7 1.512(3) .
C5 C6 1.416(3) 3_575
C5 C8 1.520(3) .
C8 H8A 0.9600 .
C8 H8B 0.9600 .
C8 H8C 0.9600 .
C7 H7A 0.9600 .
C7 H7B 0.9600 .
C7 H7C 0.9600 .
N1 C3 1.351(2) .
N1 C4 1.356(2) .
C4 C3 1.410(3) 3_665
C4 C2 1.518(3) .
C3 C4 1.410(3) 3_665
C3 C1 1.520(3) .
C2 H2A 0.9600 .
C2 H2B 0.9600 .
C2 H2C 0.9600 .
C1 H1A 0.9600 .
C1 H1B 0.9600 .
C1 H1C 0.9600 .
